data_4500760
loop_
_publ_author_name
'Hisamatsu, Shugo'
'Masu, Hyuma'
'Azumaya, Isao'
'Takahashi, Masahiro'
'Kishikawa, Keiki'
'Kohmoto, Shigeo'

_publ_section_title
;
 U-Shaped Ureadicarboxylic Acid as a Versatile Folding Unit for
 Construction of Zigzag-type Architecture
;
_journal_issue 5
_journal_name_full 'Crystal Growth &amp; Design'
_journal_page_first 1453
_journal_paper_doi 10.1021/cg2002546
_journal_volume 11
_journal_year 2011
_chemical_formula_sum 'C27 H24 N4 O5'
_chemical_formula_weight 484.50
_chemical_name_systematic
; 
 ? 
;
_space_group_IT_number 14
_symmetry_cell_setting monoclinic
_symmetry_space_group_name_Hall '-P 2ybc'
_symmetry_space_group_name_H-M 'P 1 21/c 1'
_atom_sites_solution_hydrogens geom
_atom_sites_solution_primary direct
_atom_sites_solution_secondary difmap
_audit_creation_method SHELXL-97
_cell_angle_alpha 90.00
_cell_angle_beta 114.0950(10)
_cell_angle_gamma 90.00
_cell_formula_units_Z 4
_cell_length_a 20.222(2)
_cell_length_b 6.6626(7)
_cell_length_c 18.9969(19)
_cell_measurement_reflns_used 4106
_cell_measurement_temperature 150
_cell_measurement_theta_max 27.24
_cell_measurement_theta_min 2.35
_cell_volume 2336.5(4)
_computing_cell_refinement 'Smart (Bruker AXS)'
_computing_data_collection 'Smart (Bruker AXS)'
_computing_data_reduction 'SAINT (Bruker AXS, 2004)'
_computing_molecular_graphics 'XSHEL (Bruker AXS,2002)'
_computing_publication_material 'XCIF (Bruker AXS, 2001)'
_computing_structure_refinement 'SHELXL-97 (Sheldrick, 1997)'
_computing_structure_solution 'SHELXS-97 (Sheldrick, 1997)'
_diffrn_ambient_temperature 150
_diffrn_detector_area_resol_mean 8.333
_diffrn_measured_fraction_theta_full 0.975
_diffrn_measured_fraction_theta_max 0.975
_diffrn_measurement_device_type 'Bruker Smart1000 CCD area detector'
_diffrn_measurement_method 'omega scans'
_diffrn_radiation_monochromator graphite
_diffrn_radiation_source 'fine-focus sealed tube'
_diffrn_radiation_type MoK\a
_diffrn_radiation_wavelength 0.71073
_diffrn_reflns_av_R_equivalents 0.0348
_diffrn_reflns_av_sigmaI/netI 0.0426
_diffrn_reflns_limit_h_max 23
_diffrn_reflns_limit_h_min -26
_diffrn_reflns_limit_k_max 8
_diffrn_reflns_limit_k_min -7
_diffrn_reflns_limit_l_max 24
_diffrn_reflns_limit_l_min -24
_diffrn_reflns_number 13437
_diffrn_reflns_theta_full 27.51
_diffrn_reflns_theta_max 27.51
_diffrn_reflns_theta_min 1.10
_exptl_absorpt_coefficient_mu 0.097
_exptl_absorpt_correction_T_max 0.9809
_exptl_absorpt_correction_T_min 0.9809
_exptl_absorpt_correction_type empirical
_exptl_absorpt_process_details
;
SADABS Sheldrick 1996
;
_exptl_crystal_colour colourless
_exptl_crystal_density_diffrn 1.377
_exptl_crystal_density_method 'not measured'
_exptl_crystal_description prismatic
_exptl_crystal_F_000 1016
_exptl_crystal_size_max 0.20
_exptl_crystal_size_mid 0.20
_exptl_crystal_size_min 0.20
_refine_diff_density_max 0.270
_refine_diff_density_min -0.233
_refine_diff_density_rms 0.048
_refine_ls_extinction_method none
_refine_ls_goodness_of_fit_ref 1.011
_refine_ls_hydrogen_treatment constr
_refine_ls_matrix_type full
_refine_ls_number_parameters 329
_refine_ls_number_reflns 5247
_refine_ls_number_restraints 0
_refine_ls_restrained_S_all 1.011
_refine_ls_R_factor_all 0.0588
_refine_ls_R_factor_gt 0.0399
_refine_ls_shift/su_max 0.001
_refine_ls_shift/su_mean 0.000
_refine_ls_structure_factor_coef Fsqd
_refine_ls_weighting_details 'calc w=1/[\s^2^(Fo^2^)+(0.0445P)^2^+1.0202P] where P=(Fo^2^+2Fc^2^)/3'
_refine_ls_weighting_scheme calc
_refine_ls_wR_factor_gt 0.0981
_refine_ls_wR_factor_ref 0.1101
_reflns_number_gt 3948
_reflns_number_total 5247
_reflns_threshold_expression >2sigma(I)
_cod_data_source_file cg2002546_si_002.cif
_cod_data_source_block 2(0062mas)
_cod_depositor_comments
;
The following automatic conversions were performed:

'_symmetry_cell_setting' value 'Monoclinic' changed to 'monoclinic'
according to /home/saulius/struct/CIF-dictionaries/cif_core.dic
dictionary named 'cif_core.dic' version 2.4.1 from 2010-06-29.

Automatic conversion script
Id: cif_fix_values 1715 2011-07-08 13:25:40Z adriana 
;
_cod_original_cell_volume 2336.4(4)
_cod_original_sg_symbol_H-M 'P2(1)/c  '
_cod_database_code 4500760

loop_
_symmetry_equiv_pos_as_xyz
'x, y, z'
'-x, y+1/2, -z+1/2'
'-x, -y, -z'
'x, -y-1/2, z-1/2'

loop_
_atom_site_label
_atom_site_type_symbol
_atom_site_fract_x
_atom_site_fract_y
_atom_site_fract_z
_atom_site_U_iso_or_equiv
_atom_site_adp_type
_atom_site_occupancy
_atom_site_symmetry_multiplicity
_atom_site_calc_flag
_atom_site_refinement_flags
O2 O 0.22296(6) 0.31482(16) 0.28032(7) 0.0320(3) Uani 1 1 d .
H2 H 0.2532 0.2844 0.2622 0.048 Uiso 1 1 calc R
O1 O -0.01305(5) 0.73948(16) 0.50874(6) 0.0255(2) Uani 1 1 d .
O4 O 0.32598(6) 1.29352(16) 0.47238(7) 0.0294(3) Uani 1 1 d .
H4 H 0.3590 1.3378 0.4605 0.044 Uiso 1 1 calc R
O3 O 0.25396(6) 0.62753(18) 0.26323(7) 0.0354(3) Uani 1 1 d .
O5 O 0.38949(6) 1.00872(17) 0.49051(7) 0.0361(3) Uani 1 1 d .
N2 N 0.10768(6) 0.71204(19) 0.53711(7) 0.0221(3) Uani 1 1 d .
C15 C 0.33647(8) 1.1005(2) 0.48827(8) 0.0234(3) Uani 1 1 d .
C2 C 0.07086(8) 0.7161(2) 0.37734(8) 0.0209(3) Uani 1 1 d .
C4 C 0.14638(8) 0.7828(2) 0.30974(8) 0.0247(3) Uani 1 1 d .
H4A H 0.1664 0.8751 0.2856 0.030 Uiso 1 1 calc R
N1 N 0.02471(6) 0.78871(19) 0.41205(7) 0.0224(3) Uani 1 1 d .
C11 C 0.21851(8) 1.1119(2) 0.50301(8) 0.0219(3) Uani 1 1 d .
H11 H 0.2160 1.2522 0.4933 0.026 Uiso 1 1 calc R
C5 C 0.16572(8) 0.5808(2) 0.31506(8) 0.0213(3) Uani 1 1 d .
C12 C 0.27791(7) 1.0038(2) 0.50481(8) 0.0208(3) Uani 1 1 d .
C13 C 0.28215(8) 0.7991(2) 0.52129(9) 0.0238(3) Uani 1 1 d .
H13 H 0.3229 0.7242 0.5235 0.029 Uiso 1 1 calc R
C8 C 0.21868(8) 0.5125(2) 0.28377(8) 0.0241(3) Uani 1 1 d .
C9 C 0.16644(8) 0.8120(2) 0.52885(8) 0.0201(3) Uani 1 1 d .
C14 C 0.22740(8) 0.7047(2) 0.53441(8) 0.0232(3) Uani 1 1 d .
H14 H 0.2314 0.5661 0.5473 0.028 Uiso 1 1 calc R
C7 C 0.08842(8) 0.5136(2) 0.38124(8) 0.0226(3) Uani 1 1 d .
H7 H 0.0683 0.4215 0.4053 0.027 Uiso 1 1 calc R
C10 C 0.16299(8) 1.0179(2) 0.51512(8) 0.0224(3) Uani 1 1 d .
H10 H 0.1228 1.0934 0.5141 0.027 Uiso 1 1 calc R
C1 C 0.03646(8) 0.7461(2) 0.48727(8) 0.0204(3) Uani 1 1 d .
C6 C 0.13548(8) 0.4467(2) 0.34982(8) 0.0230(3) Uani 1 1 d .
H6 H 0.1472 0.3081 0.3520 0.028 Uiso 1 1 calc R
C17 C 0.12279(9) 0.5992(3) 0.60789(9) 0.0310(4) Uani 1 1 d .
H17A H 0.0779 0.5818 0.6152 0.047 Uiso 1 1 calc R
H17B H 0.1581 0.6726 0.6519 0.047 Uiso 1 1 calc R
H17C H 0.1425 0.4672 0.6041 0.047 Uiso 1 1 calc R
C3 C 0.09817(8) 0.8495(2) 0.33938(8) 0.0242(3) Uani 1 1 d .
H3 H 0.0837 0.9863 0.3338 0.029 Uiso 1 1 calc R
C16 C -0.04306(8) 0.8848(3) 0.36182(9) 0.0291(3) Uani 1 1 d .
H16A H -0.0701 0.9242 0.3922 0.044 Uiso 1 1 calc R
H16B H -0.0721 0.7906 0.3214 0.044 Uiso 1 1 calc R
H16C H -0.0325 1.0042 0.3381 0.044 Uiso 1 1 calc R
N3 N 0.42136(7) 0.4300(2) 0.42149(7) 0.0259(3) Uani 1 1 d .
N4 N 0.67828(7) 0.7045(2) 0.27179(7) 0.0274(3) Uani 1 1 d .
C23 C 0.57536(8) 0.5997(2) 0.32952(8) 0.0214(3) Uani 1 1 d .
C20 C 0.52211(8) 0.5423(2) 0.36178(8) 0.0211(3) Uani 1 1 d .
C27 C 0.59623(8) 0.7981(2) 0.32792(9) 0.0258(3) Uani 1 1 d .
H27 H 0.5754 0.9022 0.3464 0.031 Uiso 1 1 calc R
C24 C 0.60726(9) 0.4561(2) 0.29998(9) 0.0277(3) Uani 1 1 d .
H24 H 0.5942 0.3188 0.2989 0.033 Uiso 1 1 calc R
C26 C 0.64743(9) 0.8434(2) 0.29927(9) 0.0285(3) Uani 1 1 d .
H26 H 0.6612 0.9796 0.2992 0.034 Uiso 1 1 calc R
C21 C 0.47430(8) 0.6808(2) 0.37036(9) 0.0250(3) Uani 1 1 d .
H21 H 0.4755 0.8171 0.3563 0.030 Uiso 1 1 calc R
C19 C 0.51838(8) 0.3463(2) 0.38564(9) 0.0251(3) Uani 1 1 d .
H19 H 0.5502 0.2465 0.3817 0.030 Uiso 1 1 calc R
C25 C 0.65791(9) 0.5134(2) 0.27224(9) 0.0294(3) Uani 1 1 d .
H25 H 0.6792 0.4129 0.2527 0.035 Uiso 1 1 calc R
C22 C 0.42507(8) 0.6192(2) 0.39943(9) 0.0271(3) Uani 1 1 d .
H22 H 0.3924 0.7155 0.4040 0.033 Uiso 1 1 calc R
C18 C 0.46826(8) 0.2978(2) 0.41500(9) 0.0268(3) Uani 1 1 d .
H18 H 0.4670 0.1637 0.4314 0.032 Uiso 1 1 calc R

loop_
_atom_site_aniso_label
_atom_site_aniso_U_11
_atom_site_aniso_U_22
_atom_site_aniso_U_33
_atom_site_aniso_U_23
_atom_site_aniso_U_13
_atom_site_aniso_U_12
O2 0.0364(7) 0.0286(6) 0.0449(7) -0.0029(5) 0.0309(6) 0.0015(5)
O1 0.0229(5) 0.0283(6) 0.0331(6) -0.0018(5) 0.0194(5) -0.0008(4)
O4 0.0286(6) 0.0243(6) 0.0448(7) 0.0054(5) 0.0246(5) -0.0008(4)
O3 0.0372(7) 0.0346(6) 0.0488(7) 0.0044(5) 0.0321(6) 0.0005(5)
O5 0.0284(6) 0.0304(6) 0.0599(8) 0.0075(6) 0.0285(6) 0.0039(5)
N2 0.0199(6) 0.0272(7) 0.0224(6) 0.0023(5) 0.0118(5) -0.0039(5)
C15 0.0223(7) 0.0232(7) 0.0277(8) 0.0009(6) 0.0134(6) -0.0004(6)
C2 0.0193(7) 0.0267(8) 0.0185(7) -0.0020(6) 0.0094(6) -0.0003(6)
C4 0.0293(8) 0.0251(8) 0.0244(7) 0.0032(6) 0.0158(6) -0.0012(6)
N1 0.0186(6) 0.0287(7) 0.0226(6) 0.0005(5) 0.0113(5) 0.0040(5)
C11 0.0222(7) 0.0194(7) 0.0260(7) 0.0001(6) 0.0119(6) -0.0003(6)
C5 0.0215(7) 0.0253(8) 0.0199(7) -0.0025(6) 0.0113(6) -0.0011(6)
C12 0.0190(7) 0.0221(7) 0.0229(7) -0.0013(6) 0.0102(6) -0.0024(6)
C13 0.0188(7) 0.0226(7) 0.0315(8) 0.0004(6) 0.0117(6) 0.0021(6)
C8 0.0238(7) 0.0287(8) 0.0229(7) 0.0003(6) 0.0127(6) 0.0009(6)
C9 0.0189(7) 0.0245(7) 0.0191(7) -0.0010(6) 0.0098(6) -0.0043(6)
C14 0.0216(7) 0.0185(7) 0.0299(8) 0.0017(6) 0.0110(6) -0.0009(6)
C7 0.0247(7) 0.0238(7) 0.0236(7) 0.0002(6) 0.0142(6) -0.0026(6)
C10 0.0205(7) 0.0233(7) 0.0260(7) -0.0016(6) 0.0122(6) 0.0014(6)
C1 0.0221(7) 0.0179(7) 0.0249(7) -0.0035(6) 0.0134(6) -0.0029(6)
C6 0.0256(7) 0.0219(7) 0.0249(7) -0.0010(6) 0.0138(6) 0.0002(6)
C17 0.0306(9) 0.0373(9) 0.0254(8) 0.0063(7) 0.0116(7) -0.0067(7)
C3 0.0285(8) 0.0226(7) 0.0247(7) 0.0020(6) 0.0143(6) 0.0026(6)
C16 0.0237(8) 0.0353(9) 0.0293(8) 0.0040(7) 0.0118(6) 0.0064(7)
N3 0.0237(7) 0.0285(7) 0.0289(7) 0.0009(5) 0.0142(5) -0.0027(5)
N4 0.0281(7) 0.0304(7) 0.0295(7) 0.0007(6) 0.0176(6) -0.0024(6)
C23 0.0207(7) 0.0250(7) 0.0198(7) 0.0011(6) 0.0096(6) -0.0013(6)
C20 0.0207(7) 0.0246(7) 0.0195(7) -0.0007(6) 0.0098(6) -0.0030(6)
C27 0.0299(8) 0.0229(7) 0.0306(8) -0.0016(6) 0.0183(7) -0.0017(6)
C24 0.0330(8) 0.0225(8) 0.0340(8) -0.0007(6) 0.0203(7) -0.0021(6)
C26 0.0319(8) 0.0255(8) 0.0339(8) 0.0001(7) 0.0195(7) -0.0049(7)
C21 0.0271(8) 0.0224(7) 0.0287(8) 0.0024(6) 0.0146(6) -0.0003(6)
C19 0.0248(8) 0.0239(7) 0.0308(8) 0.0009(6) 0.0156(6) 0.0003(6)
C25 0.0334(9) 0.0280(8) 0.0349(9) -0.0010(7) 0.0223(7) 0.0007(7)
C22 0.0257(8) 0.0279(8) 0.0319(8) 0.0005(7) 0.0160(7) 0.0011(6)
C18 0.0275(8) 0.0231(8) 0.0322(8) 0.0022(6) 0.0148(7) -0.0030(6)

loop_
_atom_type_symbol
_atom_type_description
_atom_type_scat_dispersion_real
_atom_type_scat_dispersion_imag
_atom_type_scat_source
C C 0.0033 0.0016 'International Tables Vol C Tables 4.2.6.8 and 6.1.1.4'
H H 0.0000 0.0000 'International Tables Vol C Tables 4.2.6.8 and 6.1.1.4'
N N 0.0061 0.0033 'International Tables Vol C Tables 4.2.6.8 and 6.1.1.4'
O O 0.0106 0.0060 'International Tables Vol C Tables 4.2.6.8 and 6.1.1.4'

loop_
_geom_angle_atom_site_label_1
_geom_angle_atom_site_label_2
_geom_angle_atom_site_label_3
_geom_angle
C8 O2 H2 109.5
C15 O4 H4 109.5
C1 N2 C9 122.03(12)
C1 N2 C17 118.90(12)
C9 N2 C17 118.14(12)
O5 C15 O4 123.64(14)
O5 C15 C12 122.59(13)
O4 C15 C12 113.76(12)
C7 C2 C3 120.02(13)
C7 C2 N1 120.33(13)
C3 C2 N1 119.65(13)
C3 C4 C5 120.27(14)
C3 C4 H4A 119.9
C5 C4 H4A 119.9
C1 N1 C2 122.65(12)
C1 N1 C16 119.11(12)
C2 N1 C16 117.55(12)
C10 C11 C12 120.88(13)
C10 C11 H11 119.6
C12 C11 H11 119.6
C6 C5 C4 119.31(13)
C6 C5 C8 121.24(13)
C4 C5 C8 119.44(13)
C11 C12 C13 119.08(13)
C11 C12 C15 121.61(13)
C13 C12 C15 119.30(13)
C14 C13 C12 120.38(13)
C14 C13 H13 119.8
C12 C13 H13 119.8
O3 C8 O2 123.60(14)
O3 C8 C5 123.10(14)
O2 C8 C5 113.30(12)
C14 C9 C10 119.70(13)
C14 C9 N2 120.26(13)
C10 C9 N2 120.04(13)
C13 C14 C9 120.18(13)
C13 C14 H14 119.9
C9 C14 H14 119.9
C6 C7 C2 119.63(13)
C6 C7 H7 120.2
C2 C7 H7 120.2
C11 C10 C9 119.64(13)
C11 C10 H10 120.2
C9 C10 H10 120.2
O1 C1 N1 122.22(13)
O1 C1 N2 122.03(13)
N1 C1 N2 115.75(12)
C7 C6 C5 120.61(14)
C7 C6 H6 119.7
C5 C6 H6 119.7
N2 C17 H17A 109.5
N2 C17 H17B 109.5
H17A C17 H17B 109.5
N2 C17 H17C 109.5
H17A C17 H17C 109.5
H17B C17 H17C 109.5
C4 C3 C2 120.03(14)
C4 C3 H3 120.0
C2 C3 H3 120.0
N1 C16 H16A 109.5
N1 C16 H16B 109.5
H16A C16 H16B 109.5
N1 C16 H16C 109.5
H16A C16 H16C 109.5
H16B C16 H16C 109.5
C18 N3 C22 117.30(13)
C26 N4 C25 117.52(13)
C27 C23 C24 116.68(13)
C27 C23 C20 121.95(13)
C24 C23 C20 121.37(13)
C21 C20 C19 116.73(13)
C21 C20 C23 122.06(13)
C19 C20 C23 121.20(13)
C26 C27 C23 119.83(14)
C26 C27 H27 120.1
C23 C27 H27 120.1
C25 C24 C23 120.01(14)
C25 C24 H24 120.0
C23 C24 H24 120.0
N4 C26 C27 123.09(15)
N4 C26 H26 118.5
C27 C26 H26 118.5
C22 C21 C20 119.83(14)
C22 C21 H21 120.1
C20 C21 H21 120.1
C18 C19 C20 119.79(14)
C18 C19 H19 120.1
C20 C19 H19 120.1
N4 C25 C24 122.85(14)
N4 C25 H25 118.6
C24 C25 H25 118.6
N3 C22 C21 123.03(14)
N3 C22 H22 118.5
C21 C22 H22 118.5
N3 C18 C19 123.29(14)
N3 C18 H18 118.4
C19 C18 H18 118.4

loop_
_geom_bond_atom_site_label_1
_geom_bond_atom_site_label_2
_geom_bond_distance
O2 C8 1.3229(19)
O2 H2 0.8400
O1 C1 1.2263(17)
O4 C15 1.3181(18)
O4 H4 0.8400
O3 C8 1.2150(18)
O5 C15 1.2199(18)
N2 C1 1.3816(18)
N2 C9 1.4257(17)
N2 C17 1.4600(19)
C15 C12 1.4900(19)
C2 C7 1.389(2)
C2 C3 1.393(2)
C2 N1 1.4291(17)
C4 C3 1.383(2)
C4 C5 1.394(2)
C4 H4A 0.9500
N1 C1 1.3790(18)
N1 C16 1.4597(19)
C11 C10 1.384(2)
C11 C12 1.3890(19)
C11 H11 0.9500
C5 C6 1.392(2)
C5 C8 1.4925(19)
C12 C13 1.394(2)
C13 C14 1.382(2)
C13 H13 0.9500
C9 C14 1.391(2)
C9 C10 1.393(2)
C14 H14 0.9500
C7 C6 1.3872(19)
C7 H7 0.9500
C10 H10 0.9500
C6 H6 0.9500
C17 H17A 0.9800
C17 H17B 0.9800
C17 H17C 0.9800
C3 H3 0.9500
C16 H16A 0.9800
C16 H16B 0.9800
C16 H16C 0.9800
N3 C18 1.337(2)
N3 C22 1.340(2)
N4 C26 1.335(2)
N4 C25 1.339(2)
C23 C27 1.391(2)
C23 C24 1.394(2)
C23 C20 1.4900(19)
C20 C21 1.393(2)
C20 C19 1.394(2)
C27 C26 1.385(2)
C27 H27 0.9500
C24 C25 1.383(2)
C24 H24 0.9500
C26 H26 0.9500
C21 C22 1.383(2)
C21 H21 0.9500
C19 C18 1.380(2)
C19 H19 0.9500
C25 H25 0.9500
C22 H22 0.9500
C18 H18 0.9500

loop_
_cod_related_entry_id
_cod_related_entry_database
_cod_related_entry_code
1 ChemSpider 30661306
